data_4312171
loop_
_publ_author_name
'Jian Zhang'
'Zhao-Ji Li'
'Yao Kang'
'Jian-Kai Cheng'
'Yuan-Gen Yao'

_publ_section_title
;
 Hydrothermal Syntheses, Crystal Structures, and Properties of a Novel
 Class of 3,3',4,4'-Benzophenone-tetracarboxylate (BPTC) Polymers
;
_journal_name_full 'Inorganic Chemistry'
_journal_page_first 8085
_journal_page_last 8091
_journal_paper_doi 10.1021/ic0491074
_journal_volume 43
_journal_year 2004
_chemical_formula_moiety 'C64 H46 Co3 N6 O22, 2(H2 O)'
_chemical_formula_sum 'C64 H50 Co3 N6 O24'
_chemical_formula_weight 1463.89
_chemical_name_systematic
;
 ?
;
_space_group_IT_number 13
_symmetry_cell_setting monoclinic
_symmetry_space_group_name_Hall '-P 2yc'
_symmetry_space_group_name_H-M 'P 1 2/c 1'
_atom_sites_solution_hydrogens geom
_atom_sites_solution_primary direct
_atom_sites_solution_secondary difmap
_audit_creation_method SHELXL-97
_cell_angle_alpha 90.00
_cell_angle_beta 92.951(14)
_cell_angle_gamma 90.00
_cell_formula_units_Z 2
_cell_length_a 11.32(2)
_cell_length_b 11.410(5)
_cell_length_c 22.795(18)
_cell_measurement_reflns_used 97
_cell_measurement_temperature 293(2)
_cell_measurement_theta_max 27.48
_cell_measurement_theta_min 1.79
_cell_volume 2940(6)
_computing_cell_refinement 'Siemens SMART & SAINT'
_computing_data_collection 'Siemens SMART'
_computing_data_reduction 'Siemens XPREP'
_computing_molecular_graphics 'Bruker SHELXTL'
_computing_publication_material 'Bruker SHELXTL'
_computing_structure_refinement 'Siemens SHELXTL'
_computing_structure_solution 'Siemens SHELXTL'
_diffrn_ambient_temperature 293(2)
_diffrn_measured_fraction_theta_full 0.996
_diffrn_measured_fraction_theta_max 0.996
_diffrn_measurement_device_type 'Bruker P4'
_diffrn_measurement_method '\w scans'
_diffrn_radiation_monochromator graphite
_diffrn_radiation_source 'fine-focus sealed tube'
_diffrn_radiation_type MoK\a
_diffrn_radiation_wavelength 0.71073
_diffrn_reflns_av_R_equivalents 0.0390
_diffrn_reflns_av_sigmaI/netI 0.0422
_diffrn_reflns_limit_h_max 14
_diffrn_reflns_limit_h_min -12
_diffrn_reflns_limit_k_max 14
_diffrn_reflns_limit_k_min -14
_diffrn_reflns_limit_l_max 29
_diffrn_reflns_limit_l_min -29
_diffrn_reflns_number 22242
_diffrn_reflns_theta_full 27.48
_diffrn_reflns_theta_max 27.48
_diffrn_reflns_theta_min 1.79
_diffrn_standards_decay_% 0
_diffrn_standards_interval_count 0
_diffrn_standards_interval_time .
_diffrn_standards_number 0
_exptl_absorpt_coefficient_mu 0.932
_exptl_absorpt_correction_T_max 1.0000
_exptl_absorpt_correction_T_min 0.7487
_exptl_absorpt_correction_type empirical
_exptl_absorpt_process_details 'SADABS (Sheldrick, 1996)'
_exptl_crystal_colour red
_exptl_crystal_density_diffrn 1.654
_exptl_crystal_density_method 'not measured'
_exptl_crystal_description prism
_exptl_crystal_F_000 1498
_exptl_crystal_size_max 0.5500
_exptl_crystal_size_mid 0.1500
_exptl_crystal_size_min 0.0700
_refine_diff_density_max 0.705
_refine_diff_density_min -0.500
_refine_diff_density_rms 0.104
_refine_ls_extinction_method none
_refine_ls_goodness_of_fit_ref 1.050
_refine_ls_hydrogen_treatment mixed
_refine_ls_matrix_type full
_refine_ls_number_parameters 450
_refine_ls_number_reflns 6723
_refine_ls_number_restraints 7
_refine_ls_restrained_S_all 1.051
_refine_ls_R_factor_gt 0.0501
_refine_ls_shift/su_max 0.001
_refine_ls_shift/su_mean 0.000
_refine_ls_structure_factor_coef Fsqd
_refine_ls_weighting_details 'calc w=1/[\s^2^(Fo^2^)+(0.0509P)^2^+5.8174P] where P=(Fo^2^+2Fc^2^)/3'
_refine_ls_weighting_scheme calc
_refine_ls_wR_factor_gt 0.1118
_refine_ls_wR_factor_ref 0.1225
_reflns_number_gt 5870
_reflns_number_total 6723
_reflns_threshold_expression >2sigma(I)
_cod_data_source_file ic0491074si20040708_033222.cif
_cod_data_source_block a
_cod_depositor_comments
;
The following automatic conversions were performed:
'_symmetry_cell_setting' value 'Monoclinic' changed to 'monoclinic'
according to '/home/saulius/struct/CIF-dictionaries/cif_core.dic'
dictionary named 'cif_core.dic' version 2.4.1 from 2010-06-29.

Automatic conversion script
Id: cif_fix_enum 1527 2010-12-29 10:47:43Z saulius 
;
_cod_database_code 4312171
_refine_ls_r_factor_ref 0.0608

loop_
_symmetry_equiv_pos_as_xyz
'x, y, z'
'-x, y, -z+1/2'
'-x, -y, -z'
'x, -y, z-1/2'

loop_
_atom_site_label
_atom_site_type_symbol
_atom_site_fract_x
_atom_site_fract_y
_atom_site_fract_z
_atom_site_U_iso_or_equiv
_atom_site_adp_type
_atom_site_occupancy
_atom_site_symmetry_multiplicity
_atom_site_calc_flag
_atom_site_refinement_flags
_atom_site_disorder_assembly
_atom_site_disorder_group
Co1 Co 0.0000 0.79706(5) 0.2500 0.01302(13) Uani 1 2 d S . .
Co2 Co 0.5000 0.83508(5) 0.2500 0.01303(13) Uani 1 2 d S . .
Co3 Co 0.5000 1.0000 0.0000 0.01201(13) Uani 1 2 d S . .
O1 O -0.2370(2) 0.5703(2) 0.45034(15) 0.0441(7) Uani 1 1 d D . .
H1O H -0.260(5) 0.501(2) 0.453(2) 0.066 Uiso 1 1 d D . .
O1W O 0.2405(2) 0.9869(2) 0.15402(13) 0.0357(6) Uani 1 1 d D . .
H1WA H 0.305(3) 0.950(4) 0.151(2) 0.054 Uiso 1 1 d D . .
H1WB H 0.241(4) 1.051(3) 0.1341(18) 0.054 Uiso 1 1 d D . .
O2W O 0.1046(2) 0.7985(2) 0.17781(10) 0.0258(5) Uani 1 1 d D . .
H2WB H 0.143(3) 0.854(3) 0.1695(18) 0.039 Uiso 1 1 d D . .
H2WA H 0.091(4) 0.766(3) 0.1461(12) 0.039 Uiso 1 1 d D . .
O2 O -0.0782(2) 0.6601(2) 0.42187(11) 0.0333(6) Uani 1 1 d . . .
O3W O 0.49001(19) 1.1500(2) 0.05001(11) 0.0244(5) Uani 1 1 d D . .
H3WB H 0.541(3) 1.199(3) 0.0548(18) 0.037 Uiso 1 1 d D . .
H3WA H 0.426(2) 1.169(4) 0.0604(18) 0.037 Uiso 1 1 d D . .
O3 O -0.2808(2) 0.2085(2) 0.40199(13) 0.0366(6) Uani 1 1 d . . .
O4 O -0.3191(2) 0.3778(3) 0.44164(14) 0.0430(7) Uani 1 1 d . . .
O5 O 0.50228(19) 0.8996(2) 0.07746(9) 0.0223(5) Uani 1 1 d . . .
O6 O 0.43770(18) 0.84153(18) 0.16249(9) 0.0175(4) Uani 1 1 d . . .
O7 O 0.15154(17) 0.78028(19) 0.30771(9) 0.0184(4) Uani 1 1 d . . .
O8 O 0.32669(18) 0.84182(19) 0.27962(9) 0.0193(4) Uani 1 1 d . . .
O9 O 0.3202(2) 0.2984(2) 0.41757(11) 0.0276(5) Uani 1 1 d . . .
N1 N 0.6874(2) 1.0077(2) 0.00684(10) 0.0157(5) Uani 1 1 d . . .
N2 N 0.0000 1.6066(3) 0.2500 0.0149(7) Uani 1 2 d S . .
N3 N 0.0000 0.9831(3) 0.2500 0.0168(7) Uani 1 2 d S . .
N4 N 0.5000 1.6463(3) 0.2500 0.0143(7) Uani 1 2 d S . .
N5 N 0.5000 1.0250(3) 0.2500 0.0186(7) Uani 1 2 d S . .
C1 C 0.3137(2) 0.5025(3) 0.40095(12) 0.0159(6) Uani 1 1 d . . .
C2 C 0.2624(2) 0.5891(3) 0.36420(12) 0.0158(6) Uani 1 1 d . . .
H2A H 0.1882 0.5761 0.3459 0.019 Uiso 1 1 calc R . .
C3 C 0.3209(2) 0.6948(2) 0.35456(12) 0.0131(5) Uani 1 1 d . . .
C4 C 0.4290(2) 0.7167(3) 0.38559(12) 0.0146(5) Uani 1 1 d . . .
C5 C 0.4783(3) 0.6317(3) 0.42407(12) 0.0175(6) Uani 1 1 d . . .
H5B H 0.5483 0.6477 0.4457 0.021 Uiso 1 1 calc R . .
C6 C 0.4236(3) 0.5246(3) 0.43003(12) 0.0185(6) Uani 1 1 d . . .
H6A H 0.4598 0.4668 0.4534 0.022 Uiso 1 1 calc R . .
C7 C 0.2624(2) 0.7795(2) 0.31025(12) 0.0135(5) Uani 1 1 d . . .
C8 C 0.5002(2) 0.8291(3) 0.11892(12) 0.0138(5) Uani 1 1 d . . .
C9 C 0.1265(3) 0.3726(3) 0.40934(12) 0.0167(6) Uani 1 1 d . . .
C10 C 0.0526(3) 0.4663(3) 0.41999(12) 0.0167(6) Uani 1 1 d . . .
H10A H 0.0857 0.5405 0.4251 0.020 Uiso 1 1 calc R . .
C11 C -0.0692(3) 0.4536(3) 0.42327(12) 0.0161(6) Uani 1 1 d . . .
C12 C -0.1184(3) 0.3404(3) 0.41561(12) 0.0183(6) Uani 1 1 d . . .
C13 C -0.0436(3) 0.2471(3) 0.40360(13) 0.0195(6) Uani 1 1 d . . .
H13A H -0.0761 0.1731 0.3973 0.023 Uiso 1 1 calc R . .
C14 C 0.0772(3) 0.2613(3) 0.40084(13) 0.0184(6) Uani 1 1 d . . .
H14A H 0.1252 0.1974 0.3934 0.022 Uiso 1 1 calc R . .
C15 C 0.2580(3) 0.3851(3) 0.40961(13) 0.0185(6) Uani 1 1 d . . .
C16 C -0.1319(3) 0.5697(3) 0.43191(14) 0.0230(7) Uani 1 1 d . . .
C17 C -0.2480(3) 0.3064(3) 0.41962(14) 0.0225(6) Uani 1 1 d . . .
C18 C 0.7519(3) 0.9177(3) 0.02884(16) 0.0292(8) Uani 1 1 d . . .
H18A H 0.7122 0.8558 0.0457 0.035 Uiso 1 1 calc R . .
C19 C 0.8737(3) 0.9116(3) 0.02797(17) 0.0308(8) Uani 1 1 d . . .
H19A H 0.9143 0.8477 0.0444 0.037 Uiso 1 1 calc R . .
C20 C 0.9346(2) 1.0018(3) 0.00228(12) 0.0156(6) Uani 1 1 d . . .
C21 C 0.8686(3) 1.0962(3) -0.01880(14) 0.0220(6) Uani 1 1 d . . .
H21A H 0.9061 1.1599 -0.0352 0.026 Uiso 1 1 calc R . .
C22 C 0.7466(3) 1.0958(3) -0.01551(14) 0.0224(7) Uani 1 1 d . . .
H22A H 0.7043 1.1606 -0.0297 0.027 Uiso 1 1 calc R . .
C23 C 0.0924(3) 1.5451(3) 0.23239(13) 0.0189(6) Uani 1 1 d . . .
H23A H 0.1575 1.5860 0.2197 0.023 Uiso 1 1 calc R . .
C24 C 0.0963(3) 1.4238(3) 0.23200(14) 0.0203(6) Uani 1 1 d . . .
H24A H 0.1631 1.3853 0.2197 0.024 Uiso 1 1 calc R . .
C25 C 0.0000 1.3593(3) 0.2500 0.0166(8) Uani 1 2 d S . .
C26 C 0.0000 1.2284(3) 0.2500 0.0148(8) Uani 1 2 d S . .
C27 C 0.1010(3) 1.0444(3) 0.25980(14) 0.0209(6) Uani 1 1 d . . .
H27A H 0.1713 1.0035 0.2670 0.025 Uiso 1 1 calc R . .
C28 C 0.4325(3) 1.5854(3) 0.21032(13) 0.0186(6) Uiso 1 1 d . . .
H28A H 0.3840 1.6266 0.1834 0.022 Uiso 1 1 calc R . .
C29 C 0.4322(3) 1.4637(3) 0.20784(13) 0.0203(6) Uiso 1 1 d . . .
H29A H 0.3874 1.4250 0.1785 0.024 Uiso 1 1 calc R . .
C30 C 0.5000 1.3998(4) 0.2500 0.0185(8) Uani 1 2 d S . .
C31 C 0.5000 1.2712(4) 0.2500 0.0199(9) Uani 1 2 d S . .
C32 C 0.5280(3) 1.2074(3) 0.20064(14) 0.0280(8) Uani 1 1 d . . .
H32A H 0.5466 1.2461 0.1664 0.034 Uiso 1 1 calc R . .
C33 C 0.5281(3) 1.0864(3) 0.20259(14) 0.0249(7) Uiso 1 1 d . . .
H33A H 0.5488 1.0455 0.1693 0.030 Uiso 1 1 calc R . .
C34 C 0.1043(3) 1.1658(3) 0.25954(14) 0.0211(6) Uani 1 1 d . . .
H34A H 0.1759 1.2050 0.2657 0.025 Uiso 1 1 calc R . .

loop_
_atom_site_aniso_label
_atom_site_aniso_U_11
_atom_site_aniso_U_22
_atom_site_aniso_U_33
_atom_site_aniso_U_23
_atom_site_aniso_U_13
_atom_site_aniso_U_12
Co1 0.0130(3) 0.0088(3) 0.0170(3) 0.000 -0.0009(2) 0.000
Co2 0.0166(3) 0.0092(3) 0.0136(2) 0.000 0.0041(2) 0.000
Co3 0.0098(2) 0.0122(3) 0.0143(2) 0.0019(2) 0.00229(19) 0.0005(2)
O1 0.0233(13) 0.0325(15) 0.077(2) -0.0164(15) 0.0083(13) 0.0046(11)
O1W 0.0286(13) 0.0306(15) 0.0487(16) 0.0112(12) 0.0095(12) 0.0052(11)
O2W 0.0316(13) 0.0246(13) 0.0220(11) -0.0035(10) 0.0081(10) -0.0076(10)
O2 0.0448(15) 0.0175(12) 0.0387(14) 0.0014(10) 0.0121(12) 0.0051(11)
O3W 0.0153(11) 0.0232(12) 0.0350(12) -0.0110(10) 0.0053(9) -0.0034(9)
O3 0.0240(12) 0.0304(14) 0.0563(17) -0.0098(12) 0.0102(12) -0.0094(11)
O4 0.0210(12) 0.0404(16) 0.069(2) -0.0149(14) 0.0175(13) -0.0025(11)
O5 0.0221(11) 0.0244(12) 0.0207(10) 0.0125(9) 0.0032(9) 0.0020(9)
O6 0.0196(10) 0.0170(11) 0.0163(9) 0.0018(8) 0.0051(8) 0.0037(8)
O7 0.0126(10) 0.0201(11) 0.0222(10) 0.0046(8) -0.0027(8) 0.0000(8)
O8 0.0181(10) 0.0174(11) 0.0229(10) 0.0080(8) 0.0067(8) 0.0022(8)
O9 0.0186(11) 0.0180(12) 0.0465(14) 0.0093(10) 0.0035(10) 0.0055(9)
N1 0.0137(11) 0.0164(12) 0.0174(11) 0.0014(9) 0.0038(9) 0.0018(9)
N2 0.0182(17) 0.0073(16) 0.0188(16) 0.000 -0.0027(13) 0.000
N3 0.0201(17) 0.0109(17) 0.0195(16) 0.000 0.0021(14) 0.000
N4 0.0174(16) 0.0080(16) 0.0181(16) 0.000 0.0059(13) 0.000
N5 0.0232(18) 0.0143(18) 0.0190(17) 0.000 0.0080(14) 0.000
C1 0.0137(13) 0.0166(14) 0.0176(13) 0.0021(11) 0.0024(10) -0.0004(11)
C2 0.0111(13) 0.0173(14) 0.0188(13) 0.0018(11) -0.0014(10) 0.0001(11)
C3 0.0117(12) 0.0139(14) 0.0138(12) -0.0002(10) 0.0018(10) 0.0011(10)
C4 0.0134(13) 0.0165(14) 0.0140(12) 0.0005(11) 0.0042(10) -0.0001(11)
C5 0.0148(13) 0.0225(15) 0.0149(13) 0.0008(11) -0.0015(11) -0.0009(12)
C6 0.0184(14) 0.0199(15) 0.0170(13) 0.0043(11) -0.0011(11) 0.0014(12)
C7 0.0152(13) 0.0121(13) 0.0132(12) -0.0017(10) -0.0002(10) 0.0010(10)
C8 0.0117(12) 0.0155(14) 0.0140(12) 0.0002(11) -0.0028(10) -0.0029(10)
C9 0.0159(14) 0.0176(14) 0.0167(13) 0.0039(11) 0.0019(11) -0.0002(11)
C10 0.0192(14) 0.0135(14) 0.0175(13) 0.0026(11) 0.0025(11) -0.0019(11)
C11 0.0181(14) 0.0156(14) 0.0145(13) 0.0016(11) 0.0006(11) 0.0029(11)
C12 0.0161(14) 0.0214(15) 0.0174(13) 0.0045(12) 0.0017(11) -0.0012(12)
C13 0.0224(15) 0.0130(14) 0.0234(14) 0.0001(12) 0.0029(12) -0.0062(12)
C14 0.0187(14) 0.0159(15) 0.0207(14) 0.0019(12) 0.0041(11) 0.0032(11)
C15 0.0166(14) 0.0187(15) 0.0204(14) 0.0039(12) 0.0017(11) 0.0001(12)
C16 0.0248(16) 0.0212(17) 0.0230(15) -0.0019(12) 0.0010(12) 0.0055(13)
C17 0.0180(15) 0.0243(17) 0.0251(15) 0.0035(13) 0.0015(12) -0.0030(13)
C18 0.0169(15) 0.0310(19) 0.0406(19) 0.0192(16) 0.0091(14) 0.0019(13)
C19 0.0171(15) 0.0289(19) 0.047(2) 0.0205(16) 0.0062(14) 0.0061(13)
C20 0.0135(14) 0.0161(14) 0.0170(13) 0.0001(11) 0.0001(10) 0.0001(11)
C21 0.0172(15) 0.0195(16) 0.0294(16) 0.0061(13) 0.0036(12) -0.0019(12)
C22 0.0152(14) 0.0226(16) 0.0293(16) 0.0060(13) -0.0013(12) 0.0011(12)
C23 0.0200(15) 0.0143(14) 0.0225(14) 0.0009(12) 0.0012(12) -0.0014(12)
C24 0.0208(15) 0.0137(15) 0.0268(15) -0.0014(12) 0.0048(12) 0.0017(12)
C25 0.026(2) 0.0083(19) 0.0155(18) 0.000 -0.0026(16) 0.000
C26 0.019(2) 0.0110(19) 0.0143(17) 0.000 -0.0015(15) 0.000
C27 0.0213(15) 0.0150(15) 0.0265(15) -0.0017(12) 0.0005(12) 0.0006(12)
C30 0.027(2) 0.011(2) 0.0174(19) 0.000 0.0057(17) 0.000
C31 0.025(2) 0.013(2) 0.023(2) 0.000 0.0047(17) 0.000
C32 0.052(2) 0.0144(16) 0.0191(15) 0.0001(12) 0.0124(15) -0.0052(15)
C34 0.0204(15) 0.0140(15) 0.0289(15) -0.0001(12) -0.0004(12) -0.0019(12)

loop_
_atom_type_symbol
_atom_type_description
_atom_type_scat_dispersion_real
_atom_type_scat_dispersion_imag
_atom_type_scat_source
C C 0.0033 0.0016 'International Tables Vol C Tables 4.2.6.8 and 6.1.1.4'
H H 0.0000 0.0000 'International Tables Vol C Tables 4.2.6.8 and 6.1.1.4'
N N 0.0061 0.0033 'International Tables Vol C Tables 4.2.6.8 and 6.1.1.4'
O O 0.0106 0.0060 'International Tables Vol C Tables 4.2.6.8 and 6.1.1.4'
Co Co 0.3494 0.9721 'International Tables Vol C Tables 4.2.6.8 and 6.1.1.4'

loop_
_geom_angle_atom_site_label_1
_geom_angle_atom_site_label_2
_geom_angle_atom_site_label_3
_geom_angle
_geom_angle_site_symmetry_1
_geom_angle_site_symmetry_3
_geom_angle_publ_flag
O2W Co1 O2W 179.07(14) 2 . ?
O2W Co1 O7 89.14(14) 2 . ?
O2W Co1 O7 90.95(15) . . ?
O2W Co1 O7 90.95(15) 2 2 ?
O2W Co1 O7 89.14(14) . 2 ?
O7 Co1 O7 169.61(12) . 2 ?
O2W Co1 N3 89.53(7) 2 . ?
O2W Co1 N3 89.53(7) . . ?
O7 Co1 N3 95.19(6) . . ?
O7 Co1 N3 95.19(6) 2 . ?
O2W Co1 N2 90.47(7) 2 1_545 ?
O2W Co1 N2 90.47(7) . 1_545 ?
O7 Co1 N2 84.81(6) . 1_545 ?
O7 Co1 N2 84.81(6) 2 1_545 ?
N3 Co1 N2 180.000(1) . 1_545 ?
O6 Co2 O6 175.95(12) 2_655 . ?
O6 Co2 O8 88.08(11) 2_655 . ?
O6 Co2 O8 91.77(11) . . ?
O6 Co2 O8 91.77(11) 2_655 2_655 ?
O6 Co2 O8 88.08(11) . 2_655 ?
O8 Co2 O8 175.82(12) . 2_655 ?
O6 Co2 N4 92.02(6) 2_655 1_545 ?
O6 Co2 N4 92.02(6) . 1_545 ?
O8 Co2 N4 92.09(6) . 1_545 ?
O8 Co2 N4 92.09(6) 2_655 1_545 ?
O6 Co2 N5 87.98(6) 2_655 . ?
O6 Co2 N5 87.98(6) . . ?
O8 Co2 N5 87.91(6) . . ?
O8 Co2 N5 87.91(6) 2_655 . ?
N4 Co2 N5 180.000(1) 1_545 . ?
O3W Co3 O3W 180.00(13) . 3_675 ?
O3W Co3 O5 89.23(11) . . ?
O3W Co3 O5 90.77(11) 3_675 . ?
O3W Co3 O5 90.77(11) . 3_675 ?
O3W Co3 O5 89.23(11) 3_675 3_675 ?
O5 Co3 O5 180.00(11) . 3_675 ?
O3W Co3 N1 89.53(9) . 3_675 ?
O3W Co3 N1 90.47(9) 3_675 3_675 ?
O5 Co3 N1 90.48(9) . 3_675 ?
O5 Co3 N1 89.52(9) 3_675 3_675 ?
O3W Co3 N1 90.47(9) . . ?
O3W Co3 N1 89.53(9) 3_675 . ?
O5 Co3 N1 89.52(9) . . ?
O5 Co3 N1 90.48(9) 3_675 . ?
N1 Co3 N1 180.0 3_675 . ?
C16 O1 H1O 108(4) . . ?
H1WA O1W H1WB 111(5) . . ?
Co1 O2W H2WB 122(3) . . ?
Co1 O2W H2WA 127(3) . . ?
H2WB O2W H2WA 104(4) . . ?
Co3 O3W H3WB 127(3) . . ?
Co3 O3W H3WA 117(3) . . ?
H3WB O3W H3WA 115(4) . . ?
C8 O5 Co3 172.4(2) . . ?
C8 O6 Co2 125.2(2) . . ?
C7 O7 Co1 143.8(2) . . ?
C7 O8 Co2 137.15(19) . . ?
C22 N1 C18 116.6(3) . . ?
C22 N1 Co3 121.8(2) . . ?
C18 N1 Co3 121.3(2) . . ?
C23 N2 C23 116.8(4) 2 . ?
C23 N2 Co1 121.60(18) 2 1_565 ?
C23 N2 Co1 121.60(18) . 1_565 ?
C27 N3 C27 117.6(4) . 2 ?
C27 N3 Co1 121.22(19) . . ?
C27 N3 Co1 121.22(19) 2 . ?
C28 N4 C28 117.8(4) . 2_655 ?
C28 N4 Co2 121.08(18) . 1_565 ?
C28 N4 Co2 121.08(18) 2_655 1_565 ?
C33 N5 C33 117.0(4) 2_655 . ?
C33 N5 Co2 121.5(2) 2_655 . ?
C33 N5 Co2 121.5(2) . . ?
C6 C1 C2 119.0(3) . . ?
C6 C1 C15 117.9(3) . . ?
C2 C1 C15 123.1(3) . . ?
C3 C2 C1 121.2(3) . . ?
C3 C2 H2A 119.4 . . ?
C1 C2 H2A 119.4 . . ?
C2 C3 C4 118.8(3) . . ?
C2 C3 C7 117.3(3) . . ?
C4 C3 C7 124.0(3) . . ?
C5 C4 C3 120.0(3) . . ?
C5 C4 C8 115.6(3) . 2_655 ?
C3 C4 C8 124.4(3) . 2_655 ?
C6 C5 C4 120.5(3) . . ?
C6 C5 H5B 119.7 . . ?
C4 C5 H5B 119.7 . . ?
C5 C6 C1 120.3(3) . . ?
C5 C6 H6A 119.8 . . ?
C1 C6 H6A 119.8 . . ?
O7 C7 O8 125.3(3) . . ?
O7 C7 C3 115.8(2) . . ?
O8 C7 C3 118.9(3) . . ?
O5 C8 O6 124.1(3) . . ?
O5 C8 C4 117.7(2) . 2_655 ?
O6 C8 C4 118.0(2) . 2_655 ?
C10 C9 C14 119.1(3) . . ?
C10 C9 C15 122.3(3) . . ?
C14 C9 C15 118.5(3) . . ?
C9 C10 C11 122.4(3) . . ?
C9 C10 H10A 118.8 . . ?
C11 C10 H10A 118.8 . . ?
C10 C11 C12 118.3(3) . . ?
C10 C11 C16 112.7(3) . . ?
C12 C11 C16 128.9(3) . . ?
C13 C12 C11 118.8(3) . . ?
C13 C12 C17 114.4(3) . . ?
C11 C12 C17 126.8(3) . . ?
C14 C13 C12 122.1(3) . . ?
C14 C13 H13A 118.9 . . ?
C12 C13 H13A 118.9 . . ?
C13 C14 C9 119.3(3) . . ?
C13 C14 H14A 120.4 . . ?
C9 C14 H14A 120.4 . . ?
O9 C15 C9 119.3(3) . . ?
O9 C15 C1 120.0(3) . . ?
C9 C15 C1 120.7(3) . . ?
O2 C16 O1 122.3(3) . . ?
O2 C16 C11 118.1(3) . . ?
O1 C16 C11 119.6(3) . . ?
O3 C17 O4 121.5(3) . . ?
O3 C17 C12 118.9(3) . . ?
O4 C17 C12 119.5(3) . . ?
N1 C18 C19 123.9(3) . . ?
N1 C18 H18A 118.1 . . ?
C19 C18 H18A 118.1 . . ?
C18 C19 C20 119.2(3) . . ?
C18 C19 H19A 120.4 . . ?
C20 C19 H19A 120.4 . . ?
C21 C20 C19 117.0(3) . . ?
C21 C20 C20 121.2(3) . 3_775 ?
C19 C20 C20 121.8(3) . 3_775 ?
C20 C21 C22 120.0(3) . . ?
C20 C21 H21A 120.0 . . ?
C22 C21 H21A 120.0 . . ?
N1 C22 C21 123.3(3) . . ?
N1 C22 H22A 118.4 . . ?
C21 C22 H22A 118.4 . . ?
N2 C23 C24 123.4(3) . . ?
N2 C23 H23A 118.3 . . ?
C24 C23 H23A 118.3 . . ?
C23 C24 C25 120.0(3) . . ?
C23 C24 H24A 120.0 . . ?
C25 C24 H24A 120.0 . . ?
C24 C25 C24 116.3(4) . 2 ?
C24 C25 C26 121.85(19) . . ?
C24 C25 C26 121.85(19) 2 . ?
C34 C26 C34 118.0(4) 2 . ?
C34 C26 C25 121.0(2) 2 . ?
C34 C26 C25 121.0(2) . . ?
N3 C27 C34 122.7(3) . . ?
N3 C27 H27A 118.6 . . ?
C34 C27 H27A 118.6 . . ?
N4 C28 C29 122.9(3) . . ?
N4 C28 H28A 118.5 . . ?
C29 C28 H28A 118.5 . . ?
C28 C29 C30 119.4(3) . . ?
C28 C29 H29A 120.3 . . ?
C30 C29 H29A 120.3 . . ?
C29 C30 C29 117.4(4) 2_655 . ?
C29 C30 C31 121.3(2) 2_655 . ?
C29 C30 C31 121.3(2) . . ?
C32 C31 C32 116.8(4) . 2_655 ?
C32 C31 C30 121.6(2) . . ?
C32 C31 C30 121.6(2) 2_655 . ?
C33 C32 C31 119.8(3) . . ?
C33 C32 H32A 120.1 . . ?
C31 C32 H32A 120.1 . . ?
N5 C33 C32 123.3(3) . . ?
N5 C33 H33A 118.4 . . ?
C32 C33 H33A 118.4 . . ?
C27 C34 C26 119.5(3) . . ?
C27 C34 H34A 120.2 . . ?
C26 C34 H34A 120.2 . . ?

loop_
_geom_bond_atom_site_label_1
_geom_bond_atom_site_label_2
_geom_bond_distance
_geom_bond_site_symmetry_2
_geom_bond_publ_flag
Co1 O2W 2.076(3) 2 ?
Co1 O2W 2.076(3) . ?
Co1 O7 2.115(3) . ?
Co1 O7 2.115(3) 2 ?
Co1 N3 2.123(4) . ?
Co1 N2 2.173(3) 1_545 ?
Co2 O6 2.082(2) 2_655 ?
Co2 O6 2.082(2) . ?
Co2 O8 2.108(4) . ?
Co2 O8 2.108(4) 2_655 ?
Co2 N4 2.154(3) 1_545 ?
Co2 N5 2.166(4) . ?
Co3 O3W 2.063(2) . ?
Co3 O3W 2.063(2) 3_675 ?
Co3 O5 2.104(2) . ?
Co3 O5 2.104(2) 3_675 ?
Co3 N1 2.120(5) 3_675 ?
Co3 N1 2.120(5) . ?
O1 C16 1.282(5) . ?
O1 H1O 0.839(19) . ?
O1W H1WA 0.85(4) . ?
O1W H1WB 0.86(4) . ?
O2W H2WB 0.797(19) . ?
O2W H2WA 0.823(19) . ?
O2 C16 1.225(4) . ?
O3W H3WB 0.81(4) . ?
O3W H3WA 0.808(19) . ?
O3 C17 1.237(4) . ?
O4 C17 1.267(4) . ?
O5 C8 1.242(3) . ?
O6 C8 1.257(4) . ?
O7 C7 1.252(4) . ?
O8 C7 1.255(4) . ?
O9 C15 1.222(4) . ?
N1 C22 1.325(4) . ?
N1 C18 1.342(4) . ?
N2 C23 1.337(4) 2 ?
N2 C23 1.337(4) . ?
N2 Co1 2.173(3) 1_565 ?
N3 C27 1.348(4) . ?
N3 C27 1.348(4) 2 ?
N4 C28 1.346(4) . ?
N4 C28 1.346(4) 2_655 ?
N4 Co2 2.154(3) 1_565 ?
N5 C33 1.340(4) 2_655 ?
N5 C33 1.340(4) . ?
C1 C6 1.401(5) . ?
C1 C2 1.402(4) . ?
C1 C15 1.498(4) . ?
C2 C3 1.398(4) . ?
C2 H2A 0.9300 . ?
C3 C4 1.404(4) . ?
C3 C7 1.524(4) . ?
C4 C5 1.404(4) . ?
C4 C8 1.518(4) 2_655 ?
C5 C6 1.380(4) . ?
C5 H5B 0.9300 . ?
C6 H6A 0.9300 . ?
C8 C4 1.518(4) 2_655 ?
C9 C10 1.386(4) . ?
C9 C14 1.397(4) . ?
C9 C15 1.495(5) . ?
C10 C11 1.392(5) . ?
C10 H10A 0.9300 . ?
C11 C12 1.413(4) . ?
C11 C16 1.520(4) . ?
C12 C13 1.396(4) . ?
C12 C17 1.524(5) . ?
C13 C14 1.380(5) . ?
C13 H13A 0.9300 . ?
C14 H14A 0.9300 . ?
C18 C19 1.381(5) . ?
C18 H18A 0.9300 . ?
C19 C20 1.385(4) . ?
C19 H19A 0.9300 . ?
C20 C21 1.382(4) . ?
C20 C20 1.489(6) 3_775 ?
C21 C22 1.386(5) . ?
C21 H21A 0.9300 . ?
C22 H22A 0.9300 . ?
C23 C24 1.386(4) . ?
C23 H23A 0.9300 . ?
C24 C25 1.393(4) . ?
C24 H24A 0.9300 . ?
C25 C24 1.393(4) 2 ?
C25 C26 1.494(5) . ?
C26 C34 1.387(4) 2 ?
C26 C34 1.387(4) . ?
C27 C34 1.386(4) . ?
C27 H27A 0.9300 . ?
C28 C29 1.389(4) . ?
C28 H28A 0.9300 . ?
C29 C30 1.403(4) . ?
C29 H29A 0.9300 . ?
C30 C29 1.403(4) 2_655 ?
C30 C31 1.467(6) . ?
C31 C32 1.390(4) . ?
C31 C32 1.390(4) 2_655 ?
C32 C33 1.382(5) . ?
C32 H32A 0.9300 . ?
C33 H33A 0.9300 . ?
C34 H34A 0.9300 . ?

loop_
_geom_hbond_atom_site_label_D
_geom_hbond_atom_site_label_H
_geom_hbond_atom_site_label_A
_geom_hbond_distance_DH
_geom_hbond_distance_HA
_geom_hbond_distance_DA
_geom_hbond_angle_DHA
_geom_hbond_site_symmetry_A
O1 H1O O4 0.839(19) 1.57(2) 2.388(4) 164(6) .
O1W H1WA O6 0.85(4) 1.95(2) 2.779(5) 165(5) .
O1W H1WB O3 0.86(4) 2.04(2) 2.880(4) 166(5) 2_565
O2W H2WB O1W 0.797(19) 1.92(2) 2.713(4) 177(4) .
O2W H2WA O2 0.823(19) 1.96(2) 2.771(4) 168(4) 2
O3W H3WB O9 0.81(4) 2.01(2) 2.804(4) 167(4) 2_665
O3W H3WA O3 0.808(19) 1.94(2) 2.741(5) 171(4) 2_565
